data_2242432
loop_
_publ_author_name
'Kim, Young-Inn'
'Yun, Seong-Jae'
'Kang, Sung Kwon'

_publ_section_title
;
 Crystal structure of 2,3-bis(4-methylphenyl)benzo[<i>g</i>]quinoxaline
;
_journal_coeditor_code VM2210
_journal_issue 4
_journal_name_full 'Acta Crystallographica Section E'
_journal_page_first 548
_journal_page_last 550
_journal_paper_doi 10.1107/S2056989018004413
_journal_volume 74
_journal_year 2018
_chemical_formula_iupac 'C26 H20 N2'
_chemical_formula_moiety 'C26 H20 N2'
_chemical_formula_sum 'C26 H20 N2'
_chemical_formula_weight 360.44
_chemical_name_systematic
;
2,3-Bis(4-methylphenyl)benzo[<i>g</i>]quinoxaline
;
_space_group_crystal_system monoclinic
_space_group_IT_number 14
_space_group_name_Hall '-P 2yn'
_space_group_name_H-M_alt 'P 1 21/n 1'
_symmetry_space_group_name_Hall '-P 2yn'
_symmetry_space_group_name_H-M 'P 1 21/n 1'
_atom_sites_solution_hydrogens geom
_audit_creation_method SHELXL-2014/7
_cell_angle_alpha 90
_cell_angle_beta 91.2496(11)
_cell_angle_gamma 90
_cell_formula_units_Z 4
_cell_length_a 6.08140(10)
_cell_length_b 21.5212(4)
_cell_length_c 14.8312(3)
_cell_measurement_reflns_used 3900
_cell_measurement_temperature 296(2)
_cell_measurement_theta_max 21.89
_cell_measurement_theta_min 2.34
_cell_volume 1940.63(6)
_computing_cell_refinement
;
SAINT (Bruker, 2012)
;
_computing_data_collection
;
SMART (Bruker, 2012)
;
_computing_data_reduction
;
SAINT (Bruker, 2012)
;
_computing_molecular_graphics
;
ORTEP-3 for Windows (Farrugia, 2012)
;
_computing_publication_material
;
WinGX (Farrugia, 2012)
;
_computing_structure_refinement
;
SHELXL2014 (Sheldrick, 2015)
;
_computing_structure_solution
;
SHELXS2013 (Sheldrick, 2008)
;
_diffrn_ambient_temperature 296(2)
_diffrn_measured_fraction_theta_full 1.000
_diffrn_measured_fraction_theta_max 0.997
_diffrn_measurement_device_type 'Bruker SMART CCD area-detector'
_diffrn_measurement_method '\f and \w scans'
_diffrn_radiation_type MoK\a
_diffrn_radiation_wavelength 0.71073
_diffrn_reflns_av_R_equivalents 0.0503
_diffrn_reflns_limit_h_max 8
_diffrn_reflns_limit_h_min -8
_diffrn_reflns_limit_k_max 28
_diffrn_reflns_limit_k_min -26
_diffrn_reflns_limit_l_max 19
_diffrn_reflns_limit_l_min -19
_diffrn_reflns_number 29811
_diffrn_reflns_theta_full 25.242
_diffrn_reflns_theta_max 28.303
_diffrn_reflns_theta_min 1.668
_exptl_absorpt_coefficient_mu 0.072
_exptl_absorpt_correction_type none
_exptl_crystal_colour yellow
_exptl_crystal_density_diffrn 1.234
_exptl_crystal_description block
_exptl_crystal_F_000 760
_exptl_crystal_size_max 0.15
_exptl_crystal_size_mid 0.12
_exptl_crystal_size_min 0.10
_refine_diff_density_max 0.168
_refine_diff_density_min -0.161
_refine_ls_extinction_method none
_refine_ls_goodness_of_fit_ref 1.005
_refine_ls_hydrogen_treatment constr
_refine_ls_matrix_type full
_refine_ls_number_parameters 255
_refine_ls_number_reflns 4805
_refine_ls_number_restraints 0
_refine_ls_restrained_S_all 1.005
_refine_ls_R_factor_all 0.1071
_refine_ls_R_factor_gt 0.0488
_refine_ls_shift/su_max 0.000
_refine_ls_shift/su_mean 0.000
_refine_ls_structure_factor_coef Fsqd
_refine_ls_weighting_details 'w=1/[\s^2^(Fo^2^)+(0.0451P)^2^+0.2858P] where P=(Fo^2^+2Fc^2^)/3'
_refine_ls_weighting_scheme calc
_refine_ls_wR_factor_gt 0.1016
_refine_ls_wR_factor_ref 0.1238
_reflns_number_gt 2628
_reflns_number_total 4805
_reflns_threshold_expression 'I > 2\s(I)'
_cod_data_source_file vm2210sup1.cif
_cod_data_source_block I
_cod_database_code 2242432
_shelx_space_group_comment
;
The symmetry employed for this shelxl refinement is uniquely defined
by the following loop, which should always be used as a source of
symmetry information in preference to the above space-group names.
They are only intended as comments.
;

loop_
_space_group_symop_operation_xyz
'x, y, z'
'-x+1/2, y+1/2, -z+1/2'
'-x, -y, -z'
'x-1/2, -y-1/2, z-1/2'

loop_
_atom_site_type_symbol
_atom_site_label
_atom_site_fract_x
_atom_site_fract_y
_atom_site_fract_z
_atom_site_U_iso_or_equiv
_atom_site_adp_type
_atom_site_calc_flag
_atom_site_occupancy
N N1 0.7331(2) 0.02999(6) 0.12787(9) 0.0539(4) Uani d 1
C C2 0.5746(3) 0.02628(7) 0.18606(11) 0.0496(4) Uani d 1
C C3 0.4315(3) 0.07859(8) 0.20406(11) 0.0496(4) Uani d 1
N N4 0.4398(2) 0.12958(7) 0.15602(9) 0.0551(4) Uani d 1
C C5 0.5980(3) 0.13326(8) 0.09102(11) 0.0513(4) Uani d 1
C C6 0.6102(3) 0.18621(8) 0.03848(12) 0.0595(5) Uani d 1
H H6 0.5033 0.2169 0.0436 0.071 Uiso calc 1
C C7 0.7797(3) 0.19434(8) -0.02186(11) 0.0549(4) Uani d 1
C C8 0.7963(3) 0.24860(9) -0.07635(13) 0.0683(5) Uani d 1
H H8 0.6866 0.2787 -0.0744 0.082 Uiso calc 1
C C9 0.9686(3) 0.25701(10) -0.13079(13) 0.0728(6) Uani d 1
H H9 0.9765 0.2926 -0.1661 0.087 Uiso calc 1
C C10 1.1356(3) 0.21237(10) -0.13438(13) 0.0728(6) Uani d 1
H H10 1.2561 0.2195 -0.1706 0.087 Uiso calc 1
C C11 1.1252(3) 0.15891(9) -0.08612(12) 0.0647(5) Uani d 1
H H11 1.2362 0.1294 -0.0908 0.078 Uiso calc 1
C C12 0.9451(3) 0.14766(8) -0.02829(11) 0.0529(4) Uani d 1
C C13 0.9257(3) 0.09318(8) 0.02196(11) 0.0558(4) Uani d 1
H H13 1.0299 0.0619 0.0160 0.067 Uiso calc 1
C C14 0.7539(3) 0.08485(8) 0.08053(11) 0.0499(4) Uani d 1
C C15 0.5403(3) -0.03522(7) 0.22942(10) 0.0495(4) Uani d 1
C C16 0.7057(3) -0.06426(9) 0.27877(12) 0.0620(5) Uani d 1
H H16 0.8411 -0.0447 0.2868 0.074 Uiso calc 1
C C17 0.6716(3) -0.12205(9) 0.31627(12) 0.0659(5) Uani d 1
H H17 0.7840 -0.1404 0.3504 0.079 Uiso calc 1
C C18 0.4750(3) -0.15320(8) 0.30446(11) 0.0586(5) Uani d 1
C C19 0.3114(3) -0.12401(9) 0.25490(12) 0.0614(5) Uani d 1
H H19 0.1773 -0.1441 0.2457 0.074 Uiso calc 1
C C20 0.3415(3) -0.06556(8) 0.21842(11) 0.0572(4) Uani d 1
H H20 0.2271 -0.0466 0.1863 0.069 Uiso calc 1
C C21 0.4416(4) -0.21754(9) 0.34221(15) 0.0851(6) Uani d 1
H H21A 0.3101 -0.2353 0.3161 0.128 Uiso calc 1
H H21B 0.4281 -0.2151 0.4065 0.128 Uiso calc 1
H H21C 0.5654 -0.2432 0.3281 0.128 Uiso calc 1
C C22 0.2735(3) 0.08010(8) 0.27948(11) 0.0509(4) Uani d 1
C C23 0.3194(3) 0.05472(9) 0.36372(12) 0.0622(5) Uani d 1
H H23 0.4479 0.0320 0.3730 0.075 Uiso calc 1
C C24 0.1768(3) 0.06271(9) 0.43408(12) 0.0671(5) Uani d 1
H H24 0.2127 0.0459 0.4902 0.080 Uiso calc 1
C C25 -0.0174(3) 0.09511(9) 0.42289(13) 0.0638(5) Uani d 1
C C26 -0.0646(3) 0.11931(9) 0.33862(13) 0.0641(5) Uani d 1
H H26 -0.1963 0.1405 0.3289 0.077 Uiso calc 1
C C27 0.0785(3) 0.11292(8) 0.26840(12) 0.0571(4) Uani d 1
H H27 0.0439 0.1309 0.2128 0.068 Uiso calc 1
C C28 -0.1697(3) 0.10576(11) 0.50077(14) 0.0894(7) Uani d 1
H H28A -0.1592 0.1483 0.5200 0.134 Uiso calc 1
H H28B -0.1282 0.0789 0.5499 0.134 Uiso calc 1
H H28C -0.3183 0.0969 0.4818 0.134 Uiso calc 1

loop_
_atom_site_aniso_label
_atom_site_aniso_U_11
_atom_site_aniso_U_22
_atom_site_aniso_U_33
_atom_site_aniso_U_12
_atom_site_aniso_U_13
_atom_site_aniso_U_23
N1 0.0563(9) 0.0479(9) 0.0578(8) 0.0029(7) 0.0064(7) -0.0033(7)
C2 0.0513(9) 0.0470(10) 0.0504(9) 0.0003(8) 0.0000(8) -0.0053(7)
C3 0.0481(9) 0.0491(10) 0.0516(9) -0.0002(8) 0.0015(7) -0.0062(8)
N4 0.0543(8) 0.0508(9) 0.0603(8) 0.0030(7) 0.0080(7) -0.0010(7)
C5 0.0501(10) 0.0492(10) 0.0548(10) 0.0015(8) 0.0030(8) -0.0033(8)
C6 0.0592(11) 0.0513(11) 0.0682(11) 0.0062(9) 0.0067(9) 0.0008(9)
C7 0.0580(11) 0.0516(11) 0.0552(10) -0.0047(8) 0.0011(8) -0.0020(8)
C8 0.0749(13) 0.0567(12) 0.0736(12) -0.0015(10) 0.0065(10) 0.0068(10)
C9 0.0868(15) 0.0592(13) 0.0727(13) -0.0142(11) 0.0065(11) 0.0076(10)
C10 0.0758(14) 0.0766(14) 0.0666(12) -0.0194(12) 0.0157(10) -0.0011(11)
C11 0.0625(12) 0.0691(13) 0.0628(11) -0.0042(10) 0.0099(9) -0.0067(10)
C12 0.0566(10) 0.0543(11) 0.0480(9) -0.0059(8) 0.0029(8) -0.0070(8)
C13 0.0570(10) 0.0534(10) 0.0573(10) 0.0060(8) 0.0055(8) -0.0058(8)
C14 0.0528(10) 0.0468(10) 0.0501(9) -0.0015(8) 0.0031(7) -0.0053(8)
C15 0.0517(10) 0.0472(10) 0.0496(9) 0.0032(8) 0.0039(7) -0.0053(8)
C16 0.0535(11) 0.0614(12) 0.0709(12) 0.0014(9) -0.0013(9) -0.0010(10)
C17 0.0686(13) 0.0642(12) 0.0647(11) 0.0130(10) -0.0037(9) 0.0066(10)
C18 0.0726(13) 0.0516(11) 0.0519(10) 0.0035(9) 0.0108(9) -0.0012(8)
C19 0.0624(12) 0.0572(11) 0.0646(11) -0.0114(9) 0.0025(9) -0.0047(9)
C20 0.0581(11) 0.0534(11) 0.0597(10) -0.0003(9) -0.0061(8) -0.0009(8)
C21 0.1156(18) 0.0598(13) 0.0806(14) 0.0034(12) 0.0196(13) 0.0129(11)
C22 0.0508(10) 0.0469(10) 0.0551(10) -0.0011(8) 0.0045(8) -0.0082(8)
C23 0.0620(11) 0.0645(12) 0.0604(11) 0.0082(9) 0.0059(9) -0.0029(9)
C24 0.0761(13) 0.0709(13) 0.0546(10) 0.0037(11) 0.0111(9) -0.0033(9)
C25 0.0612(11) 0.0618(12) 0.0690(12) -0.0062(9) 0.0148(9) -0.0163(10)
C26 0.0503(10) 0.0659(12) 0.0762(13) 0.0038(9) 0.0048(9) -0.0152(10)
C27 0.0557(10) 0.0563(11) 0.0592(10) 0.0002(8) 0.0013(8) -0.0070(8)
C28 0.0821(15) 0.1055(18) 0.0821(14) -0.0039(13) 0.0310(12) -0.0222(13)

loop_
_atom_type_symbol
_atom_type_description
_atom_type_scat_dispersion_real
_atom_type_scat_dispersion_imag
_atom_type_scat_source
C C 0.0033 0.0016 'International Tables Vol C Tables 4.2.6.8 and 6.1.1.4'
H H 0.0000 0.0000 'International Tables Vol C Tables 4.2.6.8 and 6.1.1.4'
N N 0.0061 0.0033 'International Tables Vol C Tables 4.2.6.8 and 6.1.1.4'

loop_
_geom_angle_atom_site_label_1
_geom_angle_atom_site_label_2
_geom_angle_atom_site_label_3
_geom_angle
C2 N1 C14 117.63(14)
N1 C2 C3 121.78(15)
N1 C2 C15 116.81(14)
C3 C2 C15 121.33(14)
N4 C3 C2 121.30(14)
N4 C3 C22 115.02(14)
C2 C3 C22 123.63(15)
C3 N4 C5 117.64(14)
N4 C5 C6 119.19(15)
N4 C5 C14 120.82(15)
C6 C5 C14 119.93(15)
C5 C6 C7 121.02(16)
C5 C6 H6 119.5
C7 C6 H6 119.5
C6 C7 C8 122.04(17)
C6 C7 C12 119.22(16)
C8 C7 C12 118.73(16)
C9 C8 C7 120.99(19)
C9 C8 H8 119.5
C7 C8 H8 119.5
C8 C9 C10 120.29(19)
C8 C9 H9 119.9
C10 C9 H9 119.9
C11 C10 C9 121.31(18)
C11 C10 H10 119.3
C9 C10 H10 119.3
C10 C11 C12 120.39(18)
C10 C11 H11 119.8
C12 C11 H11 119.8
C13 C12 C7 119.21(15)
C13 C12 C11 122.58(17)
C7 C12 C11 118.21(16)
C14 C13 C12 121.16(16)
C14 C13 H13 119.4
C12 C13 H13 119.4
N1 C14 C13 120.54(15)
N1 C14 C5 120.22(14)
C13 C14 C5 119.24(16)
C20 C15 C16 118.33(16)
C20 C15 C2 120.02(15)
C16 C15 C2 121.62(16)
C17 C16 C15 120.51(17)
C17 C16 H16 119.7
C15 C16 H16 119.7
C18 C17 C16 121.64(17)
C18 C17 H17 119.2
C16 C17 H17 119.2
C19 C18 C17 117.44(17)
C19 C18 C21 121.03(18)
C17 C18 C21 121.51(18)
C18 C19 C20 121.59(17)
C18 C19 H19 119.2
C20 C19 H19 119.2
C15 C20 C19 120.46(17)
C15 C20 H20 119.8
C19 C20 H20 119.8
C18 C21 H21A 109.5
C18 C21 H21B 109.5
H21A C21 H21B 109.5
C18 C21 H21C 109.5
H21A C21 H21C 109.5
H21B C21 H21C 109.5
C23 C22 C27 117.51(15)
C23 C22 C3 123.20(15)
C27 C22 C3 119.05(15)
C24 C23 C22 120.96(17)
C24 C23 H23 119.5
C22 C23 H23 119.5
C25 C24 C23 121.47(18)
C25 C24 H24 119.3
C23 C24 H24 119.3
C26 C25 C24 117.47(16)
C26 C25 C28 121.05(19)
C24 C25 C28 121.44(19)
C25 C26 C27 121.64(17)
C25 C26 H26 119.2
C27 C26 H26 119.2
C26 C27 C22 120.91(17)
C26 C27 H27 119.5
C22 C27 H27 119.5
C25 C28 H28A 109.5
C25 C28 H28B 109.5
H28A C28 H28B 109.5
C25 C28 H28C 109.5
H28A C28 H28C 109.5
H28B C28 H28C 109.5

loop_
_geom_bond_atom_site_label_1
_geom_bond_atom_site_label_2
_geom_bond_distance
N1 C2 1.3102(19)
N1 C14 1.381(2)
C2 C3 1.451(2)
C2 C15 1.488(2)
C3 N4 1.310(2)
C3 C22 1.491(2)
N4 C5 1.379(2)
C5 C6 1.383(2)
C5 C14 1.419(2)
C6 C7 1.391(2)
C6 H6 0.9300
C7 C8 1.425(2)
C7 C12 1.426(2)
C8 C9 1.349(2)
C8 H8 0.9300
C9 C10 1.400(3)
C9 H9 0.9300
C10 C11 1.357(3)
C10 H10 0.9300
C11 C12 1.427(2)
C11 H11 0.9300
C12 C13 1.396(2)
C13 C14 1.385(2)
C13 H13 0.9300
C15 C20 1.380(2)
C15 C16 1.380(2)
C16 C17 1.380(3)
C16 H16 0.9300
C17 C18 1.378(2)
C17 H17 0.9300
C18 C19 1.376(2)
C18 C21 1.509(3)
C19 C20 1.383(2)
C19 H19 0.9300
C20 H20 0.9300
C21 H21A 0.9600
C21 H21B 0.9600
C21 H21C 0.9600
C22 C23 1.386(2)
C22 C27 1.387(2)
C23 C24 1.382(2)
C23 H23 0.9300
C24 C25 1.378(3)
C24 H24 0.9300
C25 C26 1.378(3)
C25 C28 1.514(2)
C26 C27 1.379(2)
C26 H26 0.9300
C27 H27 0.9300
C28 H28A 0.9600
C28 H28B 0.9600
C28 H28C 0.9600

loop_
_geom_hbond_atom_site_label_D
_geom_hbond_atom_site_label_H
_geom_hbond_atom_site_label_A
_geom_hbond_site_symmetry_A
_geom_hbond_distance_DH
_geom_hbond_distance_HA
_geom_hbond_distance_DA
_geom_hbond_angle_DHA
C19 H19 Cg1 3_655 0.93 2.88 3.488(3) 124
C27 H27 Cg2 1_455 0.93 2.91 3.601(3) 132

loop_
_geom_torsion_atom_site_label_1
_geom_torsion_atom_site_label_2
_geom_torsion_atom_site_label_3
_geom_torsion_atom_site_label_4
_geom_torsion
C14 N1 C2 C3 -3.0(2)
C14 N1 C2 C15 173.87(14)
N1 C2 C3 N4 7.3(2)
C15 C2 C3 N4 -169.37(15)
N1 C2 C3 C22 -169.84(15)
C15 C2 C3 C22 13.5(2)
C2 C3 N4 C5 -3.6(2)
C22 C3 N4 C5 173.74(14)
C3 N4 C5 C6 179.40(16)
C3 N4 C5 C14 -3.6(2)
N4 C5 C6 C7 173.89(16)
C14 C5 C6 C7 -3.2(3)
C5 C6 C7 C8 -179.68(17)
C5 C6 C7 C12 -1.0(3)
C6 C7 C8 C9 176.35(18)
C12 C7 C8 C9 -2.3(3)
C7 C8 C9 C10 -0.3(3)
C8 C9 C10 C11 2.3(3)
C9 C10 C11 C12 -1.7(3)
C6 C7 C12 C13 4.0(2)
C8 C7 C12 C13 -177.35(16)
C6 C7 C12 C11 -175.84(16)
C8 C7 C12 C11 2.9(2)
C10 C11 C12 C13 179.29(17)
C10 C11 C12 C7 -0.9(3)
C7 C12 C13 C14 -2.7(2)
C11 C12 C13 C14 177.09(16)
C2 N1 C14 C13 176.18(15)
C2 N1 C14 C5 -4.2(2)
C12 C13 C14 N1 178.13(15)
C12 C13 C14 C5 -1.5(2)
N4 C5 C14 N1 7.8(2)
C6 C5 C14 N1 -175.17(16)
N4 C5 C14 C13 -172.58(15)
C6 C5 C14 C13 4.4(2)
N1 C2 C15 C20 -119.48(17)
C3 C2 C15 C20 57.4(2)
N1 C2 C15 C16 58.5(2)
C3 C2 C15 C16 -124.69(17)
C20 C15 C16 C17 -0.3(3)
C2 C15 C16 C17 -178.24(16)
C15 C16 C17 C18 1.4(3)
C16 C17 C18 C19 -1.1(3)
C16 C17 C18 C21 177.36(17)
C17 C18 C19 C20 -0.2(3)
C21 C18 C19 C20 -178.70(17)
C16 C15 C20 C19 -1.0(2)
C2 C15 C20 C19 176.97(15)
C18 C19 C20 C15 1.3(3)
N4 C3 C22 C23 -139.82(17)
C2 C3 C22 C23 37.5(2)
N4 C3 C22 C27 34.4(2)
C2 C3 C22 C27 -148.26(16)
C27 C22 C23 C24 -0.9(3)
C3 C22 C23 C24 173.46(17)
C22 C23 C24 C25 1.2(3)
C23 C24 C25 C26 0.0(3)
C23 C24 C25 C28 -177.85(18)
C24 C25 C26 C27 -1.6(3)
C28 C25 C26 C27 176.32(18)
C25 C26 C27 C22 1.9(3)
C23 C22 C27 C26 -0.7(3)
C3 C22 C27 C26 -175.22(16)

_cod_database_fobs_code 2242432
